data_1518777
loop_
_publ_author_name
'Giffin, Guinevere A.'
'Tannert, Jens'
'Jeong, Sangsik'
'Uhl, Werner'
'Passerini, Stefano'

_publ_section_title
;
 Crystalline Complexes of Pyr12O1TFSI-Based Ionic Liquid Electrolytes
;
_journal_issue 11
_journal_name_full 'The Journal of Physical Chemistry C'
_journal_page_first 5878
_journal_paper_doi 10.1021/jp512895h
_journal_volume 119
_journal_year 2015
_chemical_absolute_configuration unk
_chemical_formula_sum 'C28 H36 F36 Mg2 N8 O26 S12'
_chemical_formula_weight 2017.99
_chemical_name_systematic
; 
 ? 
;
_space_group_IT_number 1
_symmetry_cell_setting triclinic
_symmetry_space_group_name_Hall 'P 1'
_symmetry_space_group_name_H-M 'P 1'
_atom_sites_solution_hydrogens geom
_atom_sites_solution_primary direct
_atom_sites_solution_secondary difmap
_audit_creation_method SHELXL-97
_cell_angle_alpha 69.1520(10)
_cell_angle_beta 82.9600(10)
_cell_angle_gamma 81.6510(10)
_cell_formula_units_Z 1
_cell_length_a 11.4359(2)
_cell_length_b 12.0538(2)
_cell_length_c 13.8956(2)
_cell_measurement_reflns_used 9991
_cell_measurement_temperature 153(2)
_cell_measurement_theta_max 30.03
_cell_measurement_theta_min 2.43
_cell_volume 1765.86(5)
_computing_cell_refinement 'Bruker SAINT'
_computing_data_collection 'Bruker APEX2'
_computing_data_reduction 'Bruker SAINT'
_computing_molecular_graphics 'Bruker SHELXTL'
_computing_publication_material 'Bruker SHELXTL'
_computing_structure_refinement 'SHELXL-97 (Sheldrick, 2008)'
_computing_structure_solution 'SHELXS-97 (Sheldrick, 2008)'
_diffrn_ambient_temperature 153(2)
_diffrn_measured_fraction_theta_full 0.991
_diffrn_measured_fraction_theta_max 0.991
_diffrn_measurement_device_type 'Bruker APEX-II CCD'
_diffrn_measurement_method 'omega scans'
_diffrn_radiation_monochromator 'multilayer optics'
_diffrn_radiation_source microsource
_diffrn_radiation_type MoK\a
_diffrn_radiation_wavelength 0.71073
_diffrn_reflns_av_R_equivalents 0.0168
_diffrn_reflns_av_sigmaI/netI 0.0279
_diffrn_reflns_limit_h_max 16
_diffrn_reflns_limit_h_min -16
_diffrn_reflns_limit_k_max 16
_diffrn_reflns_limit_k_min -16
_diffrn_reflns_limit_l_max 19
_diffrn_reflns_limit_l_min -19
_diffrn_reflns_number 30959
_diffrn_reflns_theta_full 30.03
_diffrn_reflns_theta_max 30.03
_diffrn_reflns_theta_min 2.87
_exptl_absorpt_coefficient_mu 0.561
_exptl_absorpt_correction_T_max 0.8452
_exptl_absorpt_correction_T_min 0.6946
_exptl_absorpt_correction_type empirical
_exptl_absorpt_process_details SADABS
_exptl_crystal_colour colourless
_exptl_crystal_density_diffrn 1.898
_exptl_crystal_density_method 'not measured'
_exptl_crystal_description block
_exptl_crystal_F_000 1008
_exptl_crystal_size_max 0.70
_exptl_crystal_size_mid 0.42
_exptl_crystal_size_min 0.31
_refine_diff_density_max 1.010
_refine_diff_density_min -0.408
_refine_diff_density_rms 0.062
_refine_ls_abs_structure_details 'Flack H D (1983), Acta Cryst. A39, 876-881'
_refine_ls_abs_structure_Flack 0.52(3)
_refine_ls_extinction_method none
_refine_ls_goodness_of_fit_ref 1.053
_refine_ls_hydrogen_treatment constr
_refine_ls_matrix_type full
_refine_ls_number_parameters 1089
_refine_ls_number_reflns 20362
_refine_ls_number_restraints 3
_refine_ls_restrained_S_all 1.053
_refine_ls_R_factor_all 0.0348
_refine_ls_R_factor_gt 0.0334
_refine_ls_shift/su_max 0.026
_refine_ls_shift/su_mean 0.002
_refine_ls_structure_factor_coef Fsqd
_refine_ls_weighting_details 'calc w=1/[\s^2^(Fo^2^)+(0.0638P)^2^+0.2165P] where P=(Fo^2^+2Fc^2^)/3'
_refine_ls_weighting_scheme calc
_refine_ls_wR_factor_gt 0.0892
_refine_ls_wR_factor_ref 0.0927
_reflns_number_gt 19742
_reflns_number_total 20362
_reflns_threshold_expression >2sigma(I)
_cod_data_source_file jp512895h_si_003.cif
_cod_data_source_block sad
_cod_depositor_comments 'Adding full bibliography for 1518776--1518777.cif.'
_cod_original_sg_symbol_H-M P1
_cod_database_code 1518777

loop_
_symmetry_equiv_pos_as_xyz
'x, y, z'

loop_
_atom_site_label
_atom_site_type_symbol
_atom_site_fract_x
_atom_site_fract_y
_atom_site_fract_z
_atom_site_U_iso_or_equiv
_atom_site_adp_type
_atom_site_occupancy
_atom_site_symmetry_multiplicity
_atom_site_calc_flag
_atom_site_refinement_flags
_atom_site_disorder_assembly
_atom_site_disorder_group
Mg1 Mg -0.16368(5) 0.99415(5) 0.00665(5) 0.01736(11) Uani 1 1 d . . .
S1 S -0.18487(4) 0.79352(4) -0.09843(4) 0.02523(9) Uani 1 1 d . . .
O1 O -0.14710(13) 0.83971(13) -0.02546(12) 0.0258(3) Uani 1 1 d . . .
O2 O -0.09645(18) 0.72759(19) -0.14447(17) 0.0455(5) Uani 1 1 d . . .
C1 C -0.2831(3) 0.6833(2) -0.0163(2) 0.0438(6) Uani 1 1 d . . .
F11 F -0.2186(2) 0.59342(15) 0.04738(15) 0.0579(5) Uani 1 1 d . . .
F12 F -0.3358(3) 0.6415(2) -0.07473(19) 0.0808(8) Uani 1 1 d . . .
F13 F -0.36450(17) 0.72940(18) 0.03788(16) 0.0598(5) Uani 1 1 d . . .
N1 N -0.26486(16) 0.88427(16) -0.18157(14) 0.0270(3) Uani 1 1 d . . .
S2 S -0.30887(4) 1.01750(4) -0.19263(3) 0.02095(8) Uani 1 1 d . . .
O3 O -0.26962(12) 1.05694(12) -0.11570(11) 0.0230(3) Uani 1 1 d . . .
O4 O -0.29694(15) 1.09403(15) -0.29734(12) 0.0329(3) Uani 1 1 d . . .
C2 C -0.46932(19) 1.0156(2) -0.1613(2) 0.0355(5) Uani 1 1 d . . .
F21 F -0.49257(15) 0.94187(18) -0.06690(15) 0.0562(5) Uani 1 1 d . . .
F22 F -0.51544(16) 0.9815(2) -0.22722(19) 0.0629(5) Uani 1 1 d . . .
F23 F -0.51734(13) 1.12421(15) -0.16755(16) 0.0495(4) Uani 1 1 d . . .
S3 S -0.36204(5) 0.97869(5) 0.19674(4) 0.02952(10) Uani 1 1 d . . .
O5 O -0.30650(13) 0.94599(13) 0.10937(12) 0.0268(3) Uani 1 1 d . . .
O6 O -0.3395(2) 0.8992(2) 0.29768(15) 0.0549(6) Uani 1 1 d . . .
C3 C -0.5196(2) 0.9771(3) 0.1839(3) 0.0485(7) Uani 1 1 d . . .
F31 F -0.53535(17) 0.8684(2) 0.1906(2) 0.0696(6) Uani 1 1 d . . .
F32 F -0.55040(16) 1.0521(2) 0.09336(19) 0.0643(6) Uani 1 1 d . . .
F33 F -0.5862(2) 1.0034(3) 0.2585(2) 0.0903(9) Uani 1 1 d . . .
N2 N -0.3535(2) 1.11124(19) 0.18690(16) 0.0366(4) Uani 1 1 d . . .
S4 S -0.28177(4) 1.20329(4) 0.10021(4) 0.02620(9) Uani 1 1 d . . .
O7 O -0.20127(13) 1.15280(13) 0.03316(12) 0.0253(3) Uani 1 1 d . . .
O8 O -0.23420(17) 1.27753(19) 0.14207(17) 0.0429(4) Uani 1 1 d . . .
C4 C -0.3912(2) 1.3034(2) 0.0133(2) 0.0396(5) Uani 1 1 d . . .
F41 F -0.43630(16) 1.24656(17) -0.03606(15) 0.0496(4) Uani 1 1 d . . .
F42 F -0.47669(19) 1.3474(2) 0.0657(2) 0.0716(6) Uani 1 1 d . . .
F43 F -0.3384(2) 1.39228(16) -0.05620(18) 0.0645(5) Uani 1 1 d . . .
S5 S 0.02771(4) 0.81368(4) 0.16160(3) 0.01918(8) Uani 1 1 d . . .
O9 O -0.05845(13) 0.91796(13) 0.12857(11) 0.0246(3) Uani 1 1 d . . .
O10 O 0.07499(14) 0.75856(14) 0.08810(11) 0.0286(3) Uani 1 1 d . . .
C5 C 0.15101(18) 0.87554(18) 0.19013(17) 0.0269(4) Uani 1 1 d . . .
F51 F 0.19945(15) 0.94582(15) 0.10209(13) 0.0461(4) Uani 1 1 d . . .
F52 F 0.11377(14) 0.94079(14) 0.24943(12) 0.0409(3) Uani 1 1 d . . .
F53 F 0.23108(13) 0.79009(14) 0.23682(14) 0.0432(4) Uani 1 1 d . . .
N3 N -0.01293(17) 0.73134(15) 0.27274(12) 0.0251(3) Uani 1 1 d . . .
S6 S -0.02790(4) 0.59589(4) 0.30696(3) 0.02051(8) Uani 1 1 d . . .
O11 O 0.01225(17) 0.53520(15) 0.23605(13) 0.0349(3) Uani 1 1 d . . .
O12 O 0.00647(13) 0.53884(14) 0.41155(11) 0.0276(3) Uani 1 1 d . . .
C6 C -0.18918(19) 0.5966(2) 0.32407(18) 0.0317(4) Uani 1 1 d . . .
F61 F -0.23514(13) 0.64202(16) 0.39564(12) 0.0420(3) Uani 1 1 d . . .
F62 F -0.23493(14) 0.66102(17) 0.23619(13) 0.0496(4) Uani 1 1 d . . .
F63 F -0.21608(16) 0.48616(16) 0.35324(19) 0.0617(5) Uani 1 1 d . . .
Mg2 Mg 0.16145(5) 0.47316(5) 0.48073(5) 0.01797(11) Uani 1 1 d . . .
S7 S 0.33286(5) 0.49321(5) 0.26809(4) 0.03071(11) Uani 1 1 d . . .
O13 O 0.18532(14) 0.31796(14) 0.44768(13) 0.0301(3) Uani 1 1 d . . .
O14 O 0.1941(2) 0.1998(2) 0.3355(2) 0.0597(6) Uani 1 1 d . . .
C7 C 0.4879(2) 0.4935(2) 0.2910(2) 0.0358(5) Uani 1 1 d . . .
F71 F 0.50943(14) 0.42575(18) 0.38547(14) 0.0487(4) Uani 1 1 d . . .
F72 F 0.50672(17) 0.60357(18) 0.27631(19) 0.0620(5) Uani 1 1 d . . .
F73 F 0.56039(15) 0.4550(2) 0.22552(17) 0.0617(5) Uani 1 1 d . . .
N4 N 0.3239(2) 0.3587(2) 0.28458(18) 0.0398(5) Uani 1 1 d . . .
S8 S 0.25367(5) 0.26896(6) 0.37407(5) 0.03489(12) Uani 1 1 d . . .
O15 O 0.26602(13) 0.53487(14) 0.34663(11) 0.0275(3) Uani 1 1 d . . .
O16 O 0.3220(2) 0.5678(2) 0.16263(14) 0.0544(6) Uani 1 1 d . . .
C8 C 0.3686(3) 0.1617(3) 0.4507(3) 0.0500(7) Uani 1 1 d . . .
F81 F 0.41840(19) 0.21085(17) 0.50376(17) 0.0600(5) Uani 1 1 d . . .
F82 F 0.3191(3) 0.06996(18) 0.5153(2) 0.0855(8) Uani 1 1 d . . .
F83 F 0.4514(2) 0.1264(3) 0.3905(2) 0.0906(9) Uani 1 1 d . . .
S9 S 0.20850(4) 0.66953(4) 0.58024(4) 0.02373(9) Uani 1 1 d . . .
O19 O 0.15682(13) 0.63038(12) 0.50930(12) 0.0257(3) Uani 1 1 d . . .
O20 O 0.13168(19) 0.73911(17) 0.63106(15) 0.0437(4) Uani 1 1 d . . .
C9 C 0.3121(3) 0.7723(2) 0.4939(2) 0.0401(6) Uani 1 1 d . . .
F91 F 0.3783(2) 0.80480(17) 0.54810(17) 0.0638(6) Uani 1 1 d . . .
F92 F 0.24801(19) 0.86927(14) 0.43598(15) 0.0544(5) Uani 1 1 d . . .
F93 F 0.37960(16) 0.72204(17) 0.43411(14) 0.0522(4) Uani 1 1 d . . .
N5 N 0.28649(17) 0.57050(15) 0.65975(13) 0.0255(3) Uani 1 1 d . . .
S10 S 0.33378(4) 0.44230(4) 0.65646(3) 0.02056(8) Uani 1 1 d . . .
O17 O 0.30815(12) 0.42200(12) 0.56464(11) 0.0229(2) Uani 1 1 d . . .
O18 O 0.31095(16) 0.35275(14) 0.75377(12) 0.0336(3) Uani 1 1 d . . .
C10 C 0.49561(19) 0.4446(2) 0.64082(19) 0.0320(4) Uani 1 1 d . . .
F101 F 0.54563(13) 0.34204(15) 0.63408(15) 0.0445(4) Uani 1 1 d . . .
F102 F 0.53166(15) 0.45915(18) 0.72188(15) 0.0507(4) Uani 1 1 d . . .
F103 F 0.52722(13) 0.53188(16) 0.55742(14) 0.0454(4) Uani 1 1 d . . .
S11 S -0.02045(4) 0.31294(4) 0.65811(3) 0.01861(8) Uani 1 1 d . . .
O21 O -0.05345(15) 0.25990(13) 0.59039(11) 0.0293(3) Uani 1 1 d . . .
O22 O 0.06082(13) 0.40312(13) 0.61613(11) 0.0239(3) Uani 1 1 d . . .
C11 C -0.15557(18) 0.3952(2) 0.69495(17) 0.0283(4) Uani 1 1 d . . .
F111 F -0.23130(13) 0.31947(16) 0.75084(13) 0.0461(4) Uani 1 1 d . . .
F112 F -0.13181(14) 0.45925(15) 0.74839(13) 0.0441(4) Uani 1 1 d . . .
F113 F -0.20414(14) 0.46832(15) 0.61020(13) 0.0451(4) Uani 1 1 d . . .
N6 N 0.01837(17) 0.22981(15) 0.76693(13) 0.0262(3) Uani 1 1 d . . .
S12 S 0.02471(4) 0.09083(4) 0.81053(3) 0.01896(8) Uani 1 1 d . . .
O23 O -0.01867(16) 0.03237(14) 0.75161(12) 0.0314(3) Uani 1 1 d . . .
O24 O -0.01389(12) 0.05489(14) 0.91911(10) 0.0252(3) Uani 1 1 d . . .
C12 C 0.1846(2) 0.0483(3) 0.8109(2) 0.0410(6) Uani 1 1 d . . .
F121 F 0.2064(2) -0.0679(2) 0.8463(2) 0.0840(8) Uani 1 1 d . . .
F122 F 0.23192(14) 0.0904(2) 0.87031(14) 0.0570(5) Uani 1 1 d . . .
F123 F 0.23396(16) 0.0920(3) 0.71686(15) 0.0738(7) Uani 1 1 d . . .
N7 N 0.87365(16) 1.00400(16) 0.46629(13) 0.0247(3) Uani 1 1 d . . .
C71 C 0.74888(19) 1.0673(2) 0.46281(19) 0.0314(4) Uani 1 1 d . . .
H71A H 0.7071 1.0427 0.5300 0.038 Uiso 1 1 calc R . .
H71B H 0.7055 1.0507 0.4155 0.038 Uiso 1 1 calc R . .
C72 C 0.7652(2) 1.2002(2) 0.4261(2) 0.0396(5) Uani 1 1 d . . .
H72A H 0.7596 1.2272 0.4839 0.047 Uiso 1 1 calc R . .
H72B H 0.7057 1.2467 0.3805 0.047 Uiso 1 1 calc R . .
C73 C 0.8893(2) 1.2123(2) 0.36924(18) 0.0359(5) Uani 1 1 d . . .
H73A H 0.8847 1.2664 0.2994 0.043 Uiso 1 1 calc R . .
H73B H 0.9394 1.2410 0.4038 0.043 Uiso 1 1 calc R . .
C74 C 0.9364(2) 1.0868(2) 0.37151(16) 0.0314(4) Uani 1 1 d . . .
H74A H 0.9190 1.0749 0.3103 0.038 Uiso 1 1 calc R . .
H74B H 1.0206 1.0732 0.3764 0.038 Uiso 1 1 calc R . .
C75 C 0.9280(2) 0.9977(2) 0.56156(17) 0.0313(4) Uani 1 1 d . . .
H75A H 0.8821 0.9527 0.6218 0.038 Uiso 1 1 calc R . .
H75B H 0.9288 1.0770 0.5621 0.038 Uiso 1 1 calc R . .
H75C H 1.0076 0.9594 0.5616 0.038 Uiso 1 1 calc R . .
C76 C 0.8826(2) 0.8820(2) 0.4575(2) 0.0347(5) Uani 1 1 d . . .
H76A H 0.9644 0.8572 0.4426 0.042 Uiso 1 1 calc R . .
H76B H 0.8402 0.8878 0.4001 0.042 Uiso 1 1 calc R . .
C77 C 0.8350(2) 0.7864(2) 0.5529(2) 0.0390(5) Uani 1 1 d . . .
H77A H 0.8446 0.7112 0.5421 0.047 Uiso 1 1 calc R . .
H77B H 0.8774 0.7777 0.6111 0.047 Uiso 1 1 calc R . .
O78 O 0.7139(2) 0.82177(19) 0.57149(17) 0.0491(5) Uani 1 1 d . . .
C79 C 0.6594(3) 0.7348(3) 0.6534(3) 0.0555(8) Uani 1 1 d . . .
H79A H 0.6569 0.6660 0.6345 0.067 Uiso 1 1 calc R . .
H79B H 0.5801 0.7662 0.6688 0.067 Uiso 1 1 calc R . .
H79C H 0.7036 0.7125 0.7131 0.067 Uiso 1 1 calc R . .
N8 N 0.12186(15) 0.43572(16) 0.98948(14) 0.0253(3) Uani 1 1 d . . .
O88 O 0.31714(17) 0.58392(18) 0.90689(15) 0.0406(4) Uani 1 1 d . . .
C81 C 0.0362(3) 0.3683(3) 1.0759(3) 0.0371(7) Uani 0.768(5) 1 d P A 1
H81A H -0.0444 0.3939 1.0587 0.044 Uiso 0.768(5) 1 calc PR A 1
H81B H 0.0457 0.3795 1.1394 0.044 Uiso 0.768(5) 1 calc PR A 1
C82 C 0.0729(9) 0.2312(8) 1.0846(9) 0.056(3) Uani 0.768(5) 1 d P A 1
H82A H 0.0511 0.1772 1.1521 0.068 Uiso 0.768(5) 1 calc PR A 1
H82B H 0.0377 0.2123 1.0338 0.068 Uiso 0.768(5) 1 calc PR A 1
C83 C 0.2020(6) 0.2286(5) 1.0642(5) 0.0477(12) Uani 0.768(5) 1 d P A 1
H83A H 0.2297 0.1803 1.0223 0.057 Uiso 0.768(5) 1 calc PR A 1
H83B H 0.2390 0.1939 1.1282 0.057 Uiso 0.768(5) 1 calc PR A 1
C84 C 0.2352(6) 0.3536(4) 1.0093(6) 0.0280(14) Uani 0.768(5) 1 d P A 1
H84A H 0.2820 0.3752 1.0514 0.034 Uiso 0.768(5) 1 calc PR A 1
H84B H 0.2805 0.3586 0.9453 0.034 Uiso 0.768(5) 1 calc PR A 1
C85 C 0.0822(3) 0.4574(3) 0.8869(3) 0.0373(7) Uani 0.768(5) 1 d P A 1
H85A H 0.0101 0.5106 0.8774 0.045 Uiso 0.768(5) 1 calc PR A 1
H85B H 0.0685 0.3831 0.8818 0.045 Uiso 0.768(5) 1 calc PR A 1
H85C H 0.1421 0.4928 0.8347 0.045 Uiso 0.768(5) 1 calc PR A 1
C86 C 0.1305(3) 0.5546(2) 1.0035(2) 0.0277(6) Uani 0.768(5) 1 d P A 1
H86A H 0.0516 0.5931 1.0093 0.033 Uiso 0.768(5) 1 calc PR A 1
H86B H 0.1649 0.5380 1.0675 0.033 Uiso 0.768(5) 1 calc PR A 1
C87 C 0.2014(4) 0.6402(4) 0.9190(4) 0.0344(9) Uani 0.768(5) 1 d P A 1
H87A H 0.1638 0.6646 0.8555 0.041 Uiso 0.768(5) 1 calc PR A 1
H87B H 0.2056 0.7100 0.9359 0.041 Uiso 0.768(5) 1 calc PR A 1
C89 C 0.3930(5) 0.6683(5) 0.8431(4) 0.0501(12) Uani 0.768(5) 1 d P A 1
H89A H 0.3929 0.7303 0.8715 0.060 Uiso 0.768(5) 1 calc PR A 1
H89B H 0.3656 0.7025 0.7750 0.060 Uiso 0.768(5) 1 calc PR A 1
H89C H 0.4721 0.6294 0.8396 0.060 Uiso 0.768(5) 1 calc PR A 1
C81A C 0.0381(11) 0.3447(11) 0.9738(11) 0.047(3) Uani 0.232(5) 1 d P A 2
H81C H -0.0436 0.3773 0.9692 0.056 Uiso 0.232(5) 1 calc PR A 2
H81D H 0.0658 0.3214 0.9150 0.056 Uiso 0.232(5) 1 calc PR A 2
C82A C 0.0577(19) 0.2507(19) 1.068(2) 0.026(3) Uani 0.232(5) 1 d P A 2
H82C H 0.0146 0.1838 1.0796 0.032 Uiso 0.232(5) 1 calc PR A 2
H82D H 0.0482 0.2755 1.1272 0.032 Uiso 0.232(5) 1 calc PR A 2
C83A C 0.1921(16) 0.2342(14) 1.0233(15) 0.038(3) Uani 0.232(5) 1 d P A 2
H83C H 0.2367 0.1695 1.0721 0.046 Uiso 0.232(5) 1 calc PR A 2
H83D H 0.1959 0.2183 0.9600 0.046 Uiso 0.232(5) 1 calc PR A 2
C84A C 0.242(3) 0.358(3) 1.004(3) 0.071(12) Uani 0.232(5) 1 d P A 2
H84C H 0.2788 0.3572 1.0625 0.085 Uiso 0.232(5) 1 calc PR A 2
H84D H 0.2956 0.3800 0.9432 0.085 Uiso 0.232(5) 1 calc PR A 2
C85A C 0.0751(12) 0.4728(11) 1.0721(8) 0.041(3) Uani 0.232(5) 1 d P A 2
H85D H 0.0026 0.5240 1.0544 0.050 Uiso 0.232(5) 1 calc PR A 2
H85E H 0.1310 0.5156 1.0870 0.050 Uiso 0.232(5) 1 calc PR A 2
H85F H 0.0595 0.4043 1.1319 0.050 Uiso 0.232(5) 1 calc PR A 2
C86A C 0.1291(11) 0.5326(11) 0.8830(8) 0.042(3) Uani 0.232(5) 1 d P A 2
H86C H 0.0506 0.5654 0.8629 0.050 Uiso 0.232(5) 1 calc PR A 2
H86D H 0.1681 0.4983 0.8333 0.050 Uiso 0.232(5) 1 calc PR A 2
C87A C 0.1979(15) 0.6325(14) 0.8841(11) 0.036(3) Uani 0.232(5) 1 d P A 2
H87C H 0.1974 0.6953 0.8180 0.044 Uiso 0.232(5) 1 calc PR A 2
H87D H 0.1609 0.6653 0.9354 0.044 Uiso 0.232(5) 1 calc PR A 2
C89A C 0.388(2) 0.670(2) 0.897(2) 0.098(10) Uani 0.232(5) 1 d P A 2
H89D H 0.4693 0.6410 0.8846 0.117 Uiso 0.232(5) 1 calc PR A 2
H89E H 0.3793 0.6880 0.9598 0.117 Uiso 0.232(5) 1 calc PR A 2
H89F H 0.3657 0.7405 0.8406 0.117 Uiso 0.232(5) 1 calc PR A 2

loop_
_atom_site_aniso_label
_atom_site_aniso_U_11
_atom_site_aniso_U_22
_atom_site_aniso_U_33
_atom_site_aniso_U_23
_atom_site_aniso_U_13
_atom_site_aniso_U_12
Mg1 0.0140(2) 0.0186(3) 0.0179(3) -0.0042(2) -0.00197(19) -0.0016(2)
S1 0.0252(2) 0.0212(2) 0.0320(2) -0.01244(17) -0.00964(17) 0.00372(16)
O1 0.0270(7) 0.0203(6) 0.0318(7) -0.0094(5) -0.0135(5) 0.0025(5)
O2 0.0434(10) 0.0446(10) 0.0524(11) -0.0286(9) -0.0116(8) 0.0206(8)
C1 0.0553(16) 0.0253(10) 0.0517(15) -0.0061(10) -0.0213(12) -0.0115(10)
F11 0.0779(13) 0.0266(7) 0.0571(10) 0.0031(7) -0.0191(9) -0.0012(8)
F12 0.118(2) 0.0568(12) 0.0771(14) -0.0070(10) -0.0431(14) -0.0510(13)
F13 0.0437(9) 0.0495(10) 0.0661(12) 0.0034(9) 0.0072(8) -0.0112(8)
N1 0.0289(8) 0.0248(8) 0.0303(8) -0.0117(6) -0.0116(7) 0.0015(6)
S2 0.01713(18) 0.02312(19) 0.02211(19) -0.00678(15) -0.00645(14) 0.00090(15)
O3 0.0223(6) 0.0209(6) 0.0268(6) -0.0085(5) -0.0090(5) 0.0016(5)
O4 0.0369(8) 0.0335(8) 0.0238(7) -0.0052(6) -0.0065(6) 0.0023(6)
C2 0.0182(9) 0.0370(11) 0.0502(13) -0.0133(10) -0.0082(8) 0.0011(8)
F21 0.0289(7) 0.0590(11) 0.0616(11) -0.0019(9) 0.0112(7) -0.0056(7)
F22 0.0320(8) 0.0833(14) 0.0923(15) -0.0465(12) -0.0237(9) -0.0074(8)
F23 0.0239(7) 0.0414(8) 0.0772(12) -0.0170(8) -0.0069(7) 0.0097(6)
S3 0.0249(2) 0.0372(3) 0.0235(2) -0.00732(19) 0.00202(17) -0.00533(19)
O5 0.0198(6) 0.0283(7) 0.0308(7) -0.0097(6) 0.0066(5) -0.0063(5)
O6 0.0746(16) 0.0565(12) 0.0244(8) 0.0006(8) -0.0065(9) -0.0142(11)
C3 0.0236(10) 0.0550(16) 0.0677(19) -0.0248(14) 0.0158(11) -0.0136(11)
F31 0.0390(9) 0.0599(12) 0.1110(18) -0.0284(12) 0.0103(10) -0.0252(9)
F32 0.0281(8) 0.0695(13) 0.0898(15) -0.0174(11) -0.0195(9) -0.0021(8)
F33 0.0453(11) 0.117(2) 0.116(2) -0.0623(18) 0.0490(13) -0.0217(13)
N2 0.0395(11) 0.0392(10) 0.0340(10) -0.0186(8) 0.0100(8) -0.0088(8)
S4 0.0230(2) 0.0282(2) 0.0322(2) -0.01668(19) -0.00153(17) -0.00233(17)
O7 0.0218(6) 0.0240(6) 0.0309(7) -0.0118(5) 0.0020(5) -0.0026(5)
O8 0.0371(9) 0.0515(11) 0.0565(11) -0.0372(9) -0.0039(8) -0.0079(8)
C4 0.0372(12) 0.0337(11) 0.0491(14) -0.0186(10) -0.0100(10) 0.0097(9)
F41 0.0477(9) 0.0501(9) 0.0549(10) -0.0197(8) -0.0250(8) 0.0040(7)
F42 0.0476(10) 0.0898(15) 0.0844(15) -0.0523(13) -0.0157(10) 0.0369(11)
F43 0.0762(14) 0.0308(8) 0.0739(13) -0.0012(8) -0.0160(11) -0.0015(8)
S5 0.01810(18) 0.02104(18) 0.01615(17) -0.00357(14) -0.00222(14) -0.00166(14)
O9 0.0220(6) 0.0277(7) 0.0210(6) -0.0058(5) -0.0058(5) 0.0031(5)
O10 0.0320(7) 0.0321(7) 0.0202(6) -0.0098(5) 0.0001(5) 0.0016(6)
C5 0.0205(8) 0.0246(8) 0.0325(9) -0.0043(7) -0.0051(7) -0.0046(7)
F51 0.0397(8) 0.0436(8) 0.0461(8) 0.0002(7) 0.0049(6) -0.0235(7)
F52 0.0415(8) 0.0424(8) 0.0486(8) -0.0248(7) -0.0106(7) -0.0060(6)
F53 0.0266(6) 0.0343(7) 0.0637(10) -0.0063(7) -0.0223(6) 0.0006(5)
N3 0.0337(9) 0.0236(7) 0.0179(7) -0.0056(6) 0.0030(6) -0.0107(6)
S6 0.01832(18) 0.02016(18) 0.02083(19) -0.00332(15) -0.00369(14) -0.00296(14)
O11 0.0427(9) 0.0285(7) 0.0341(8) -0.0135(6) 0.0023(7) -0.0025(7)
O12 0.0187(6) 0.0321(7) 0.0243(6) 0.0003(5) -0.0050(5) -0.0014(5)
C6 0.0204(9) 0.0331(10) 0.0369(11) -0.0021(8) -0.0106(8) -0.0069(8)
F61 0.0246(6) 0.0530(9) 0.0393(8) -0.0088(6) 0.0024(5) 0.0022(6)
F62 0.0363(8) 0.0660(11) 0.0427(9) -0.0089(8) -0.0252(7) -0.0002(7)
F63 0.0364(8) 0.0408(9) 0.1043(16) -0.0128(10) -0.0093(9) -0.0210(7)
Mg2 0.0145(2) 0.0188(3) 0.0190(3) -0.0045(2) -0.0019(2) -0.0015(2)
S7 0.0229(2) 0.0458(3) 0.0229(2) -0.0120(2) 0.00084(17) -0.0039(2)
O13 0.0277(7) 0.0275(7) 0.0390(8) -0.0173(6) 0.0074(6) -0.0083(6)
O14 0.0467(11) 0.0765(15) 0.0870(17) -0.0637(14) 0.0112(11) -0.0264(11)
C7 0.0219(9) 0.0443(12) 0.0446(12) -0.0207(10) 0.0056(8) -0.0076(9)
F71 0.0309(7) 0.0667(11) 0.0485(9) -0.0177(8) -0.0120(6) -0.0039(7)
F72 0.0424(9) 0.0470(10) 0.0990(16) -0.0265(10) 0.0063(10) -0.0187(8)
F73 0.0295(8) 0.0938(15) 0.0741(13) -0.0513(12) 0.0177(8) -0.0063(9)
N4 0.0367(10) 0.0535(13) 0.0413(11) -0.0319(10) 0.0090(8) -0.0124(9)
S8 0.0289(2) 0.0408(3) 0.0481(3) -0.0316(3) 0.0061(2) -0.0106(2)
O15 0.0251(7) 0.0279(7) 0.0249(7) -0.0055(5) 0.0046(5) -0.0033(5)
O16 0.0463(11) 0.0829(16) 0.0244(8) -0.0094(9) -0.0007(7) -0.0020(11)
C8 0.0506(16) 0.0378(13) 0.0678(19) -0.0314(13) 0.0016(13) 0.0052(12)
F81 0.0641(12) 0.0472(10) 0.0731(13) -0.0256(9) -0.0286(10) 0.0115(9)
F82 0.104(2) 0.0313(9) 0.111(2) -0.0148(11) -0.0013(16) -0.0085(11)
F83 0.0692(15) 0.108(2) 0.1033(19) -0.0675(17) -0.0026(13) 0.0413(15)
S9 0.0258(2) 0.01850(18) 0.0267(2) -0.00876(16) -0.00441(16) 0.00291(15)
O19 0.0244(6) 0.0189(6) 0.0337(7) -0.0079(5) -0.0094(5) 0.0012(5)
O20 0.0492(11) 0.0395(9) 0.0429(10) -0.0229(8) -0.0075(8) 0.0199(8)
C9 0.0485(14) 0.0247(10) 0.0428(13) 0.0014(9) -0.0177(11) -0.0126(9)
F91 0.0760(13) 0.0465(9) 0.0721(12) -0.0047(9) -0.0350(10) -0.0323(10)
F92 0.0726(12) 0.0240(7) 0.0559(10) 0.0074(7) -0.0259(9) -0.0088(7)
F93 0.0446(9) 0.0534(10) 0.0456(9) -0.0020(7) 0.0090(7) -0.0142(8)
N5 0.0310(8) 0.0218(7) 0.0233(7) -0.0088(6) -0.0062(6) 0.0041(6)
S10 0.01924(18) 0.01934(18) 0.02182(19) -0.00580(15) -0.00453(14) 0.00113(14)
O17 0.0188(6) 0.0231(6) 0.0290(6) -0.0119(5) -0.0075(5) 0.0032(5)
O18 0.0397(9) 0.0254(7) 0.0283(7) -0.0014(6) -0.0028(6) 0.0004(6)
C10 0.0225(9) 0.0349(10) 0.0412(12) -0.0141(9) -0.0124(8) -0.0005(8)
F101 0.0253(6) 0.0431(8) 0.0699(11) -0.0277(8) -0.0126(7) 0.0103(6)
F102 0.0378(8) 0.0693(11) 0.0576(10) -0.0324(9) -0.0265(7) 0.0013(8)
F103 0.0257(7) 0.0483(9) 0.0560(9) -0.0093(7) 0.0006(6) -0.0100(6)
S11 0.01936(18) 0.01776(17) 0.01707(17) -0.00327(14) -0.00245(14) -0.00302(14)
O21 0.0424(9) 0.0265(7) 0.0212(6) -0.0068(5) -0.0075(6) -0.0094(6)
O22 0.0221(6) 0.0260(6) 0.0213(6) -0.0045(5) 0.0011(5) -0.0074(5)
C11 0.0195(8) 0.0305(9) 0.0301(10) -0.0059(8) -0.0016(7) 0.0003(7)
F111 0.0249(6) 0.0529(9) 0.0511(9) -0.0080(7) 0.0108(6) -0.0122(6)
F112 0.0387(8) 0.0467(8) 0.0546(9) -0.0315(7) -0.0016(7) 0.0055(6)
F113 0.0334(7) 0.0429(8) 0.0469(8) -0.0029(7) -0.0150(6) 0.0116(6)
N6 0.0367(9) 0.0189(7) 0.0218(7) -0.0027(6) -0.0125(6) -0.0023(6)
S12 0.01574(17) 0.02025(18) 0.01752(18) -0.00246(14) -0.00150(13) -0.00167(14)
O23 0.0450(9) 0.0233(6) 0.0270(7) -0.0077(5) -0.0059(6) -0.0068(6)
O24 0.0192(6) 0.0324(7) 0.0200(6) -0.0029(5) 0.0004(5) -0.0077(5)
C12 0.0201(9) 0.0483(14) 0.0405(12) -0.0038(10) 0.0004(8) 0.0090(9)
F121 0.0537(12) 0.0507(11) 0.122(2) -0.0108(12) -0.0116(13) 0.0316(10)
F122 0.0220(7) 0.0850(13) 0.0524(10) -0.0031(9) -0.0124(6) -0.0147(8)
F123 0.0308(8) 0.123(2) 0.0450(10) -0.0134(11) 0.0188(7) 0.0053(10)
N7 0.0258(8) 0.0274(8) 0.0248(8) -0.0135(6) -0.0024(6) -0.0033(6)
C71 0.0239(9) 0.0343(10) 0.0369(11) -0.0137(9) -0.0053(8) 0.0002(8)
C72 0.0390(12) 0.0339(11) 0.0420(13) -0.0115(10) -0.0053(10) 0.0058(10)
C73 0.0443(13) 0.0304(10) 0.0301(10) -0.0062(8) -0.0011(9) -0.0072(9)
C74 0.0349(11) 0.0360(10) 0.0256(9) -0.0134(8) 0.0040(8) -0.0086(8)
C75 0.0399(11) 0.0304(10) 0.0285(10) -0.0147(8) -0.0119(8) 0.0003(8)
C76 0.0398(12) 0.0321(10) 0.0416(12) -0.0243(9) -0.0012(9) -0.0048(9)
C77 0.0452(13) 0.0297(11) 0.0464(13) -0.0156(10) -0.0054(10) -0.0094(10)
O78 0.0448(11) 0.0432(10) 0.0526(12) -0.0060(9) 0.0017(9) -0.0157(9)
C79 0.0595(19) 0.0498(16) 0.0576(17) -0.0144(14) 0.0083(14) -0.0282(14)
N8 0.0200(7) 0.0256(8) 0.0274(8) -0.0076(6) 0.0003(6) 0.0008(6)
O88 0.0352(9) 0.0432(9) 0.0436(10) -0.0144(8) 0.0088(7) -0.0160(8)
C81 0.0366(15) 0.0270(13) 0.0453(17) -0.0134(12) 0.0160(13) -0.0096(11)
C82 0.049(5) 0.026(3) 0.071(5) 0.008(3) 0.000(3) 0.003(2)
C83 0.042(2) 0.0301(19) 0.064(4) -0.007(2) -0.013(3) 0.0021(16)
C84 0.020(3) 0.0218(17) 0.037(3) -0.0057(17) -0.0010(19) -0.0004(17)
C85 0.0403(16) 0.0430(17) 0.0366(15) -0.0234(13) -0.0094(12) 0.0009(13)
C86 0.0311(13) 0.0269(12) 0.0280(12) -0.0143(10) 0.0048(10) -0.0058(10)
C87 0.0424(18) 0.0304(15) 0.031(2) -0.0122(17) 0.0127(19) -0.0126(13)
C89 0.043(2) 0.063(3) 0.052(2) -0.025(2) 0.012(2) -0.034(2)
C81A 0.039(6) 0.045(6) 0.066(8) -0.026(6) -0.019(5) -0.002(5)
C82A 0.011(4) 0.008(6) 0.052(9) 0.002(6) -0.004(5) -0.003(5)
C83A 0.030(6) 0.017(4) 0.061(10) -0.004(7) -0.020(7) 0.006(4)
C84A 0.035(13) 0.11(2) 0.052(17) -0.026(15) -0.017(11) 0.036(12)
C85A 0.049(6) 0.047(6) 0.031(5) -0.020(4) 0.002(4) -0.002(5)
C86A 0.041(6) 0.048(6) 0.023(4) -0.006(4) -0.001(4) 0.019(5)
C87A 0.043(6) 0.034(6) 0.021(6) -0.001(5) 0.006(6) 0.001(5)
C89A 0.077(15) 0.060(12) 0.13(2) 0.020(15) -0.037(17) -0.039(11)

loop_
_atom_type_symbol
_atom_type_description
_atom_type_scat_dispersion_real
_atom_type_scat_dispersion_imag
_atom_type_scat_source
C C 0.0033 0.0016 'International Tables Vol C Tables 4.2.6.8 and 6.1.1.4'
H H 0.0000 0.0000 'International Tables Vol C Tables 4.2.6.8 and 6.1.1.4'
N N 0.0061 0.0033 'International Tables Vol C Tables 4.2.6.8 and 6.1.1.4'
O O 0.0106 0.0060 'International Tables Vol C Tables 4.2.6.8 and 6.1.1.4'
F F 0.0171 0.0103 'International Tables Vol C Tables 4.2.6.8 and 6.1.1.4'
Mg Mg 0.0486 0.0363 'International Tables Vol C Tables 4.2.6.8 and 6.1.1.4'
S S 0.1246 0.1234 'International Tables Vol C Tables 4.2.6.8 and 6.1.1.4'

loop_
_geom_angle_atom_site_label_1
_geom_angle_atom_site_label_2
_geom_angle_atom_site_label_3
_geom_angle
_geom_angle_site_symmetry_1
_geom_angle_site_symmetry_3
O5 Mg1 O1 92.36(7) . .
O5 Mg1 O24 170.93(7) . 1_564
O1 Mg1 O24 95.10(7) . 1_564
O5 Mg1 O7 83.86(6) . .
O1 Mg1 O7 172.88(7) . .
O24 Mg1 O7 89.25(6) 1_564 .
O5 Mg1 O9 87.85(6) . .
O1 Mg1 O9 92.34(6) . .
O24 Mg1 O9 86.69(6) 1_564 .
O7 Mg1 O9 93.54(7) . .
O5 Mg1 O3 91.37(7) . .
O1 Mg1 O3 83.17(6) . .
O24 Mg1 O3 94.64(6) 1_564 .
O7 Mg1 O3 90.88(6) . .
O9 Mg1 O3 175.41(7) . .
O2 S1 O1 117.16(11) . .
O2 S1 N1 110.59(11) . .
O1 S1 N1 115.42(9) . .
O2 S1 C1 104.77(14) . .
O1 S1 C1 102.43(11) . .
N1 S1 C1 104.65(11) . .
S1 O1 Mg1 140.00(9) . .
F13 C1 F11 109.1(3) . .
F13 C1 F12 109.0(3) . .
F11 C1 F12 108.5(2) . .
F13 C1 S1 111.79(18) . .
F11 C1 S1 108.7(2) . .
F12 C1 S1 109.7(2) . .
S1 N1 S2 126.85(11) . .
O4 S2 O3 117.19(10) . .
O4 S2 N1 111.18(10) . .
O3 S2 N1 114.71(8) . .
O4 S2 C2 104.70(11) . .
O3 S2 C2 104.09(11) . .
N1 S2 C2 103.07(11) . .
S2 O3 Mg1 139.76(9) . .
F21 C2 F22 109.1(2) . .
F21 C2 F23 108.7(2) . .
F22 C2 F23 109.6(2) . .
F21 C2 S2 110.82(16) . .
F22 C2 S2 109.63(18) . .
F23 C2 S2 108.94(17) . .
O6 S3 O5 118.29(13) . .
O6 S3 N2 110.90(13) . .
O5 S3 N2 114.78(10) . .
O6 S3 C3 105.83(15) . .
O5 S3 C3 101.48(12) . .
N2 S3 C3 103.48(13) . .
S3 O5 Mg1 135.06(10) . .
F33 C3 F32 110.3(3) . .
F33 C3 F31 108.4(3) . .
F32 C3 F31 108.7(3) . .
F33 C3 S3 110.9(2) . .
F32 C3 S3 110.46(18) . .
F31 C3 S3 107.9(2) . .
S4 N2 S3 126.52(13) . .
O8 S4 O7 116.80(11) . .
O8 S4 N2 109.98(12) . .
O7 S4 N2 114.56(10) . .
O8 S4 C4 104.97(12) . .
O7 S4 C4 103.45(11) . .
N2 S4 C4 105.76(13) . .
S4 O7 Mg1 138.47(10) . .
F42 C4 F41 109.4(2) . .
F42 C4 F43 109.0(2) . .
F41 C4 F43 108.0(2) . .
F42 C4 S4 110.3(2) . .
F41 C4 S4 110.93(17) . .
F43 C4 S4 109.1(2) . .
O10 S5 O9 117.79(9) . .
O10 S5 N3 118.03(9) . .
O9 S5 N3 109.25(10) . .
O10 S5 C5 106.30(10) . .
O9 S5 C5 102.07(9) . .
N3 S5 C5 100.50(10) . .
S5 O9 Mg1 135.59(9) . .
F53 C5 F51 109.47(19) . .
F53 C5 F52 108.78(18) . .
F51 C5 F52 107.96(18) . .
F53 C5 S5 110.80(15) . .
F51 C5 S5 108.55(15) . .
F52 C5 S5 111.23(14) . .
S6 N3 S5 126.28(11) . .
O11 S6 O12 117.18(10) . .
O11 S6 N3 118.36(10) . .
O12 S6 N3 108.15(10) . .
O11 S6 C6 106.07(11) . .
O12 S6 C6 102.48(9) . .
N3 S6 C6 102.19(10) . .
S6 O12 Mg2 136.34(10) . .
F62 C6 F63 109.9(2) . .
F62 C6 F61 109.0(2) . .
F63 C6 F61 108.2(2) . .
F62 C6 S6 109.30(16) . .
F63 C6 S6 109.28(16) . .
F61 C6 S6 111.20(15) . .
O12 Mg2 O15 94.25(7) . .
O12 Mg2 O22 87.35(6) . .
O15 Mg2 O22 177.20(7) . .
O12 Mg2 O13 95.92(7) . .
O15 Mg2 O13 83.37(7) . .
O22 Mg2 O13 94.18(6) . .
O12 Mg2 O17 171.27(7) . .
O15 Mg2 O17 90.62(7) . .
O22 Mg2 O17 88.09(6) . .
O13 Mg2 O17 91.83(7) . .
O12 Mg2 O19 88.61(6) . .
O15 Mg2 O19 92.06(7) . .
O22 Mg2 O19 90.28(6) . .
O13 Mg2 O19 173.78(7) . .
O17 Mg2 O19 83.97(6) . .
O16 S7 O15 117.38(12) . .
O16 S7 N4 111.72(14) . .
O15 S7 N4 114.29(10) . .
O16 S7 C7 104.87(13) . .
O15 S7 C7 103.24(10) . .
N4 S7 C7 103.38(12) . .
S8 O13 Mg2 139.07(10) . .
F71 C7 F72 109.4(2) . .
F71 C7 F73 109.4(2) . .
F72 C7 F73 108.4(2) . .
F71 C7 S7 110.59(16) . .
F72 C7 S7 108.73(19) . .
F73 C7 S7 110.28(18) . .
S8 N4 S7 127.40(13) . .
O14 S8 O13 116.56(12) . .
O14 S8 N4 110.50(14) . .
O13 S8 N4 115.29(11) . .
O14 S8 C8 104.70(16) . .
O13 S8 C8 103.53(12) . .
N4 S8 C8 104.64(15) . .
S7 O15 Mg2 140.25(10) . .
F82 C8 F83 109.8(3) . .
F82 C8 F81 108.5(3) . .
F83 C8 F81 108.4(3) . .
F82 C8 S8 108.8(3) . .
F83 C8 S8 110.7(3) . .
F81 C8 S8 110.55(19) . .
O20 S9 O19 117.17(11) . .
O20 S9 N5 109.87(10) . .
O19 S9 N5 115.31(9) . .
O20 S9 C9 104.96(14) . .
O19 S9 C9 102.51(11) . .
N5 S9 C9 105.47(11) . .
S9 O19 Mg2 136.51(9) . .
F93 C9 F91 109.8(3) . .
F93 C9 F92 109.5(2) . .
F91 C9 F92 108.5(2) . .
F93 C9 S9 110.69(17) . .
F91 C9 S9 110.37(19) . .
F92 C9 S9 107.8(2) . .
S9 N5 S10 126.49(11) . .
O18 S10 O17 117.88(10) . .
O18 S10 N5 111.04(10) . .
O17 S10 N5 114.45(8) . .
O18 S10 C10 105.25(11) . .
O17 S10 C10 103.28(10) . .
N5 S10 C10 102.95(10) . .
S10 O17 Mg2 131.77(9) . .
F103 C10 F101 109.4(2) . .
F103 C10 F102 108.8(2) . .
F101 C10 F102 109.28(19) . .
F103 C10 S10 111.09(15) . .
F101 C10 S10 108.67(16) . .
F102 C10 S10 109.56(17) . .
O21 S11 O22 117.61(9) . .
O21 S11 N6 118.64(9) . .
O22 S11 N6 107.77(9) . .
O21 S11 C11 106.45(10) . .
O22 S11 C11 103.21(9) . .
N6 S11 C11 100.55(10) . .
S11 O22 Mg2 137.35(9) . .
F112 C11 F111 109.34(19) . .
F112 C11 F113 108.49(19) . .
F111 C11 F113 109.26(19) . .
F112 C11 S11 111.13(15) . .
F111 C11 S11 109.71(16) . .
F113 C11 S11 108.89(15) . .
S12 N6 S11 126.12(11) . .
O23 S12 O24 117.03(9) . .
O23 S12 N6 118.36(9) . .
O24 S12 N6 108.07(9) . .
O23 S12 C12 106.47(13) . .
O24 S12 C12 103.09(10) . .
N6 S12 C12 101.46(12) . .
S12 O24 Mg1 135.41(9) . 1_546
F121 C12 F122 107.9(2) . .
F121 C12 F123 110.4(3) . .
F122 C12 F123 108.1(3) . .
F121 C12 S12 109.7(2) . .
F122 C12 S12 111.18(18) . .
F123 C12 S12 109.53(18) . .
C75 N7 C76 110.76(17) . .
C75 N7 C74 109.78(17) . .
C76 N7 C74 109.30(16) . .
C75 N7 C71 110.51(16) . .
C76 N7 C71 114.15(17) . .
C74 N7 C71 101.96(17) . .
N7 C71 C72 104.75(18) . .
N7 C71 H71A 110.8 . .
C72 C71 H71A 110.8 . .
N7 C71 H71B 110.8 . .
C72 C71 H71B 110.8 . .
H71A C71 H71B 108.9 . .
C71 C72 C73 106.09(19) . .
C71 C72 H72A 110.5 . .
C73 C72 H72A 110.5 . .
C71 C72 H72B 110.5 . .
C73 C72 H72B 110.5 . .
H72A C72 H72B 108.7 . .
C74 C73 C72 104.86(19) . .
C74 C73 H73A 110.8 . .
C72 C73 H73A 110.8 . .
C74 C73 H73B 110.8 . .
C72 C73 H73B 110.8 . .
H73A C73 H73B 108.9 . .
N7 C74 C73 105.33(17) . .
N7 C74 H74A 110.7 . .
C73 C74 H74A 110.7 . .
N7 C74 H74B 110.7 . .
C73 C74 H74B 110.7 . .
H74A C74 H74B 108.8 . .
N7 C75 H75A 109.5 . .
N7 C75 H75B 109.5 . .
H75A C75 H75B 109.5 . .
N7 C75 H75C 109.5 . .
H75A C75 H75C 109.5 . .
H75B C75 H75C 109.5 . .
N7 C76 C77 114.73(19) . .
N7 C76 H76A 108.6 . .
C77 C76 H76A 108.6 . .
N7 C76 H76B 108.6 . .
C77 C76 H76B 108.6 . .
H76A C76 H76B 107.6 . .
O78 C77 C76 107.9(2) . .
O78 C77 H77A 110.1 . .
C76 C77 H77A 110.1 . .
O78 C77 H77B 110.1 . .
C76 C77 H77B 110.1 . .
H77A C77 H77B 108.4 . .
C79 O78 C77 112.3(3) . .
O78 C79 H79A 109.5 . .
O78 C79 H79B 109.5 . .
H79A C79 H79B 109.5 . .
O78 C79 H79C 109.5 . .
H79A C79 H79C 109.5 . .
H79B C79 H79C 109.5 . .
C85A N8 C85 133.6(6) . .
C85A N8 C84 114.0(6) . .
C85 N8 C84 112.3(3) . .
C85A N8 C81 56.1(6) . .
C85 N8 C81 111.9(2) . .
C84 N8 C81 102.4(3) . .
C85A N8 C86A 116.7(7) . .
C85 N8 C86A 43.0(5) . .
C84 N8 C86A 111.6(5) . .
C81 N8 C86A 143.6(5) . .
C85A N8 C86 51.7(5) . .
C85 N8 C86 110.1(2) . .
C84 N8 C86 112.4(3) . .
C81 N8 C86 107.33(19) . .
C86A N8 C86 71.6(5) . .
C85A N8 C84A 115.8(15) . .
C85 N8 C84A 110.6(14) . .
C84 N8 C84A 3.7(16) . .
C81 N8 C84A 106.1(14) . .
C86A N8 C84A 108.1(15) . .
C86 N8 C84A 110.7(14) . .
C85A N8 C81A 110.7(8) . .
C85 N8 C81A 60.0(5) . .
C84 N8 C81A 98.9(5) . .
C81 N8 C81A 58.2(5) . .
C86A N8 C81A 102.8(7) . .
C86 N8 C81A 148.2(5) . .
C84A N8 C81A 100.9(15) . .
C89A O88 C89 31.4(14) . .
C89A O88 C87 103.3(14) . .
C89 O88 C87 110.7(3) . .
C89A O88 C87A 112.6(13) . .
C89 O88 C87A 107.9(7) . .
C87 O88 C87A 21.6(5) . .
N8 C81 C82 103.4(5) . .
N8 C81 H81A 111.1 . .
C82 C81 H81A 111.1 . .
N8 C81 H81B 111.1 . .
C82 C81 H81B 111.1 . .
H81A C81 H81B 109.0 . .
C83 C82 C81 101.0(7) . .
C83 C82 H82A 111.6 . .
C81 C82 H82A 111.6 . .
C83 C82 H82B 111.6 . .
C81 C82 H82B 111.6 . .
H82A C82 H82B 109.4 . .
C82 C83 C84 110.0(6) . .
C82 C83 H83A 109.7 . .
C84 C83 H83A 109.7 . .
C82 C83 H83B 109.7 . .
C84 C83 H83B 109.7 . .
H83A C83 H83B 108.2 . .
N8 C84 C83 107.3(5) . .
N8 C84 H84A 110.3 . .
C83 C84 H84A 110.3 . .
N8 C84 H84B 110.3 . .
C83 C84 H84B 110.3 . .
H84A C84 H84B 108.5 . .
N8 C85 H85A 109.5 . .
N8 C85 H85B 109.5 . .
N8 C85 H85C 109.5 . .
C87 C86 N8 115.5(2) . .
C87 C86 H86A 108.4 . .
N8 C86 H86A 108.4 . .
C87 C86 H86B 108.4 . .
N8 C86 H86B 108.4 . .
H86A C86 H86B 107.5 . .
O88 C87 C86 109.4(3) . .
O88 C87 H87A 109.8 . .
C86 C87 H87A 109.8 . .
O88 C87 H87B 109.8 . .
C86 C87 H87B 109.8 . .
H87A C87 H87B 108.2 . .
O88 C89 H89A 109.5 . .
O88 C89 H89B 109.5 . .
O88 C89 H89C 109.5 . .
C82A C81A N8 97.0(10) . .
C82A C81A H81C 112.4 . .
N8 C81A H81C 112.4 . .
C82A C81A H81D 112.4 . .
N8 C81A H81D 112.4 . .
H81C C81A H81D 109.9 . .
C81A C82A C83A 87.1(15) . .
C81A C82A H82C 114.1 . .
C83A C82A H82C 114.1 . .
C81A C82A H82D 114.1 . .
C83A C82A H82D 114.1 . .
H82C C82A H82D 111.3 . .
C84A C83A C82A 105.0(17) . .
C84A C83A H83C 110.7 . .
C82A C83A H83C 110.7 . .
C84A C83A H83D 110.7 . .
C82A C83A H83D 110.7 . .
H83C C83A H83D 108.8 . .
N8 C84A C83A 97(2) . .
N8 C84A H84C 112.4 . .
C83A C84A H84C 112.4 . .
N8 C84A H84D 112.4 . .
C83A C84A H84D 112.4 . .
H84C C84A H84D 110.0 . .
N8 C85A H85D 109.5 . .
N8 C85A H85E 109.5 . .
H85D C85A H85E 109.5 . .
N8 C85A H85F 109.5 . .
H85D C85A H85F 109.5 . .
H85E C85A H85F 109.5 . .
N8 C86A C87A 110.7(9) . .
N8 C86A H86C 109.5 . .
C87A C86A H86C 109.5 . .
N8 C86A H86D 109.5 . .
C87A C86A H86D 109.5 . .
H86C C86A H86D 108.1 . .
O88 C87A C86A 108.9(11) . .
O88 C87A H87C 109.9 . .
C86A C87A H87C 109.9 . .
O88 C87A H87D 109.9 . .
C86A C87A H87D 109.9 . .
H87C C87A H87D 108.3 . .
O88 C89A H89D 109.5 . .
O88 C89A H89E 109.5 . .
H89D C89A H89E 109.5 . .
O88 C89A H89F 109.5 . .
H89D C89A H89F 109.5 . .
H89E C89A H89F 109.5 . .

loop_
_geom_bond_atom_site_label_1
_geom_bond_atom_site_label_2
_geom_bond_distance
_geom_bond_site_symmetry_2
Mg1 O5 2.0387(15) .
Mg1 O1 2.0417(15) .
Mg1 O24 2.0419(14) 1_564
Mg1 O7 2.0497(15) .
Mg1 O9 2.0575(15) .
Mg1 O3 2.0625(14) .
S1 O2 1.4259(18) .
S1 O1 1.4505(14) .
S1 N1 1.5611(18) .
S1 C1 1.835(3) .
C1 F13 1.310(4) .
C1 F11 1.322(3) .
C1 F12 1.333(3) .
N1 S2 1.5698(18) .
S2 O4 1.4209(16) .
S2 O3 1.4532(14) .
S2 C2 1.835(2) .
C2 F21 1.317(3) .
C2 F22 1.317(3) .
C2 F23 1.321(3) .
S3 O6 1.418(2) .
S3 O5 1.4531(15) .
S3 N2 1.571(2) .
S3 C3 1.835(3) .
C3 F33 1.314(4) .
C3 F32 1.315(4) .
C3 F31 1.317(4) .
N2 S4 1.558(2) .
S4 O8 1.4229(17) .
S4 O7 1.4548(15) .
S4 C4 1.837(3) .
C4 F42 1.310(3) .
C4 F41 1.315(3) .
C4 F43 1.325(4) .
S5 O10 1.4214(15) .
S5 O9 1.4499(14) .
S5 N3 1.5662(16) .
S5 C5 1.831(2) .
C5 F53 1.310(2) .
C5 F51 1.324(3) .
C5 F52 1.325(3) .
N3 S6 1.5588(17) .
S6 O11 1.4218(16) .
S6 O12 1.4457(15) .
S6 C6 1.830(2) .
O12 Mg2 2.0397(15) .
C6 F62 1.316(3) .
C6 F63 1.318(3) .
C6 F61 1.319(3) .
Mg2 O15 2.0448(15) .
Mg2 O22 2.0488(15) .
Mg2 O13 2.0538(16) .
Mg2 O17 2.0547(15) .
Mg2 O19 2.0622(15) .
S7 O16 1.430(2) .
S7 O15 1.4498(15) .
S7 N4 1.572(2) .
S7 C7 1.840(2) .
O13 S8 1.4512(16) .
O14 S8 1.4212(19) .
C7 F71 1.307(3) .
C7 F72 1.315(3) .
C7 F73 1.317(3) .
N4 S8 1.553(2) .
S8 C8 1.845(3) .
C8 F82 1.304(4) .
C8 F83 1.311(4) .
C8 F81 1.315(4) .
S9 O20 1.4246(17) .
S9 O19 1.4487(15) .
S9 N5 1.5603(17) .
S9 C9 1.843(3) .
C9 F93 1.311(4) .
C9 F91 1.315(3) .
C9 F92 1.333(3) .
N5 S10 1.5762(17) .
S10 O18 1.4206(16) .
S10 O17 1.4520(14) .
S10 C10 1.840(2) .
C10 F103 1.312(3) .
C10 F101 1.314(3) .
C10 F102 1.321(3) .
S11 O21 1.4220(14) .
S11 O22 1.4474(14) .
S11 N6 1.5635(16) .
S11 C11 1.832(2) .
C11 F112 1.319(3) .
C11 F111 1.322(3) .
C11 F113 1.323(3) .
N6 S12 1.5594(17) .
S12 O23 1.4229(16) .
S12 O24 1.4443(14) .
S12 C12 1.826(2) .
O24 Mg1 2.0419(14) 1_546
C12 F121 1.306(4) .
C12 F122 1.311(4) .
C12 F123 1.311(3) .
N7 C75 1.504(3) .
N7 C76 1.507(3) .
N7 C74 1.512(3) .
N7 C71 1.515(3) .
C71 C72 1.531(3) .
C71 H71A 0.9600 .
C71 H71B 0.9600 .
C72 C73 1.537(4) .
C72 H72A 0.9600 .
C72 H72B 0.9600 .
C73 C74 1.521(3) .
C73 H73A 0.9600 .
C73 H73B 0.9600 .
C74 H74A 0.9600 .
C74 H74B 0.9600 .
C75 H75A 0.9599 .
C75 H75B 0.9599 .
C75 H75C 0.9599 .
C76 C77 1.516(4) .
C76 H76A 0.9600 .
C76 H76B 0.9600 .
C77 O78 1.409(4) .
C77 H77A 0.9600 .
C77 H77B 0.9600 .
O78 C79 1.396(3) .
C79 H79A 0.9599 .
C79 H79B 0.9599 .
C79 H79C 0.9599 .
N8 C85A 1.397(10) .
N8 C85 1.471(3) .
N8 C84 1.502(7) .
N8 C81 1.520(3) .
N8 C86A 1.526(10) .
N8 C86 1.532(3) .
N8 C84A 1.54(3) .
N8 C81A 1.641(12) .
O88 C89A 1.37(2) .
O88 C89 1.414(5) .
O88 C87 1.416(5) .
O88 C87A 1.430(17) .
C81 C82 1.610(11) .
C81 H81A 0.9600 .
C81 H81B 0.9600 .
C82 C83 1.467(12) .
C82 H82A 0.9600 .
C82 H82B 0.9600 .
C83 C84 1.507(8) .
C83 H83A 0.9600 .
C83 H83B 0.9600 .
C84 H84A 0.9600 .
C84 H84B 0.9600 .
C85 H85A 0.9599 .
C85 H85B 0.9599 .
C85 H85C 0.9599 .
C86 C87 1.500(5) .
C86 H86A 0.9600 .
C86 H86B 0.9600 .
C87 H87A 0.9600 .
C87 H87B 0.9600 .
C89 H89A 0.9599 .
C89 H89B 0.9599 .
C89 H89C 0.9599 .
C81A C82A 1.41(3) .
C81A H81C 0.9600 .
C81A H81D 0.9600 .
C82A C83A 1.60(3) .
C82A H82C 0.9600 .
C82A H82D 0.9600 .
C83A C84A 1.59(4) .
C83A H83C 0.9600 .
C83A H83D 0.9600 .
C84A H84C 0.9600 .
C84A H84D 0.9600 .
C85A H85D 0.9599 .
C85A H85E 0.9599 .
C85A H85F 0.9599 .
C86A C87A 1.53(2) .
C86A H86C 0.9600 .
C86A H86D 0.9600 .
C87A H87C 0.9600 .
C87A H87D 0.9600 .
C89A H89D 0.9599 .
C89A H89E 0.9599 .
C89A H89F 0.9599 .

loop_
_geom_torsion_atom_site_label_1
_geom_torsion_atom_site_label_2
_geom_torsion_atom_site_label_3
_geom_torsion_atom_site_label_4
_geom_torsion
_geom_torsion_site_symmetry_1
_geom_torsion_site_symmetry_4
O2 S1 O1 Mg1 132.42(17) . .
N1 S1 O1 Mg1 -0.5(2) . .
C1 S1 O1 Mg1 -113.59(18) . .
O5 Mg1 O1 S1 93.11(17) . .
O24 Mg1 O1 S1 -92.07(16) 1_564 .
O7 Mg1 O1 S1 35.4(7) . .
O9 Mg1 O1 S1 -178.95(16) . .
O3 Mg1 O1 S1 2.01(16) . .
O2 S1 C1 F13 175.05(19) . .
O1 S1 C1 F13 52.3(2) . .
N1 S1 C1 F13 -68.5(2) . .
O2 S1 C1 F11 54.6(2) . .
O1 S1 C1 F11 -68.2(2) . .
N1 S1 C1 F11 171.01(19) . .
O2 S1 C1 F12 -63.9(2) . .
O1 S1 C1 F12 173.3(2) . .
N1 S1 C1 F12 52.5(2) . .
O2 S1 N1 S2 -136.82(17) . .
O1 S1 N1 S2 -0.9(2) . .
C1 S1 N1 S2 110.87(17) . .
S1 N1 S2 O4 135.57(15) . .
S1 N1 S2 O3 -0.30(19) . .
S1 N1 S2 C2 -112.76(17) . .
O4 S2 O3 Mg1 -129.66(14) . .
N1 S2 O3 Mg1 3.46(19) . .
C2 S2 O3 Mg1 115.32(16) . .
O5 Mg1 O3 S2 -95.92(15) . .
O1 Mg1 O3 S2 -3.71(15) . .
O24 Mg1 O3 S2 90.89(15) 1_564 .
O7 Mg1 O3 S2 -179.80(15) . .
O9 Mg1 O3 S2 -15.7(9) . .
O4 S2 C2 F21 176.58(18) . .
O3 S2 C2 F21 -59.9(2) . .
N1 S2 C2 F21 60.2(2) . .
O4 S2 C2 F22 56.0(2) . .
O3 S2 C2 F22 179.61(18) . .
N1 S2 C2 F22 -60.3(2) . .
O4 S2 C2 F23 -63.9(2) . .
O3 S2 C2 F23 59.7(2) . .
N1 S2 C2 F23 179.72(18) . .
O6 S3 O5 Mg1 -101.59(17) . .
N2 S3 O5 Mg1 32.40(19) . .
C3 S3 O5 Mg1 143.23(16) . .
O1 Mg1 O5 S3 157.23(14) . .
O24 Mg1 O5 S3 12.0(5) 1_564 .
O7 Mg1 O5 S3 -28.82(14) . .
O9 Mg1 O5 S3 64.98(14) . .
O3 Mg1 O5 S3 -119.55(14) . .
O6 S3 C3 F33 55.0(3) . .
O5 S3 C3 F33 179.1(2) . .
N2 S3 C3 F33 -61.7(3) . .
O6 S3 C3 F32 177.7(2) . .
O5 S3 C3 F32 -58.2(2) . .
N2 S3 C3 F32 61.0(2) . .
O6 S3 C3 F31 -63.6(3) . .
O5 S3 C3 F31 60.4(2) . .
N2 S3 C3 F31 179.7(2) . .
O6 S3 N2 S4 130.5(2) . .
O5 S3 N2 S4 -6.8(2) . .
C3 S3 N2 S4 -116.4(2) . .
S3 N2 S4 O8 -144.40(18) . .
S3 N2 S4 O7 -10.5(2) . .
S3 N2 S4 C4 102.75(19) . .
O8 S4 O7 Mg1 139.35(16) . .
N2 S4 O7 Mg1 8.7(2) . .
C4 S4 O7 Mg1 -105.91(16) . .
O5 Mg1 O7 S4 5.81(15) . .
O1 Mg1 O7 S4 64.0(6) . .
O24 Mg1 O7 S4 -168.28(15) 1_564 .
O9 Mg1 O7 S4 -81.64(15) . .
O3 Mg1 O7 S4 97.10(15) . .
O8 S4 C4 F42 -62.9(2) . .
O7 S4 C4 F42 174.1(2) . .
N2 S4 C4 F42 53.3(2) . .
O8 S4 C4 F41 175.7(2) . .
O7 S4 C4 F41 52.8(2) . .
N2 S4 C4 F41 -68.0(2) . .
O8 S4 C4 F43 56.8(2) . .
O7 S4 C4 F43 -66.1(2) . .
N2 S4 C4 F43 173.12(19) . .
O10 S5 O9 Mg1 16.36(18) . .
N3 S5 O9 Mg1 -121.94(13) . .
C5 S5 O9 Mg1 132.27(14) . .
O5 Mg1 O9 S5 111.02(14) . .
O1 Mg1 O9 S5 18.75(14) . .
O24 Mg1 O9 S5 -76.22(14) 1_564 .
O7 Mg1 O9 S5 -165.27(13) . .
O3 Mg1 O9 S5 30.7(9) . .
O10 S5 C5 F53 -65.89(18) . .
O9 S5 C5 F53 170.11(16) . .
N3 S5 C5 F53 57.62(18) . .
O10 S5 C5 F51 54.35(17) . .
O9 S5 C5 F51 -69.65(17) . .
N3 S5 C5 F51 177.86(15) . .
O10 S5 C5 F52 172.99(14) . .
O9 S5 C5 F52 48.98(16) . .
N3 S5 C5 F52 -63.50(16) . .
O10 S5 N3 S6 -11.53(19) . .
O9 S5 N3 S6 126.66(14) . .
C5 S5 N3 S6 -126.49(15) . .
S5 N3 S6 O11 8.5(2) . .
S5 N3 S6 O12 144.78(14) . .
S5 N3 S6 C6 -107.55(16) . .
O11 S6 O12 Mg2 54.64(18) . .
N3 S6 O12 Mg2 -82.27(16) . .
C6 S6 O12 Mg2 170.26(15) . .
O11 S6 C6 F62 -65.12(19) . .
O12 S6 C6 F62 171.47(17) . .
N3 S6 C6 F62 59.49(19) . .
O11 S6 C6 F63 55.2(2) . .
O12 S6 C6 F63 -68.2(2) . .
N3 S6 C6 F63 179.80(18) . .
O11 S6 C6 F61 174.56(15) . .
O12 S6 C6 F61 51.15(18) . .
N3 S6 C6 F61 -60.83(17) . .
S6 O12 Mg2 O15 6.74(16) . .
S6 O12 Mg2 O22 -170.94(15) . .
S6 O12 Mg2 O13 -77.02(15) . .
S6 O12 Mg2 O17 130.5(4) . .
S6 O12 Mg2 O19 98.71(15) . .
O12 Mg2 O13 S8 100.54(17) . .
O15 Mg2 O13 S8 6.94(17) . .
O22 Mg2 O13 S8 -171.70(17) . .
O17 Mg2 O13 S8 -83.48(17) . .
O19 Mg2 O13 S8 -36.0(8) . .
O16 S7 C7 F71 -178.86(19) . .
O15 S7 C7 F71 57.7(2) . .
N4 S7 C7 F71 -61.7(2) . .
O16 S7 C7 F72 61.1(2) . .
O15 S7 C7 F72 -62.4(2) . .
N4 S7 C7 F72 178.23(19) . .
O16 S7 C7 F73 -57.7(2) . .
O15 S7 C7 F73 178.88(19) . .
N4 S7 C7 F73 59.5(2) . .
O16 S7 N4 S8 -136.76(19) . .
O15 S7 N4 S8 -0.5(2) . .
C7 S7 N4 S8 111.0(2) . .
Mg2 O13 S8 O14 -139.4(2) . .
Mg2 O13 S8 N4 -7.4(2) . .
Mg2 O13 S8 C8 106.22(19) . .
S7 N4 S8 O14 137.5(2) . .
S7 N4 S8 O13 2.7(3) . .
S7 N4 S8 C8 -110.3(2) . .
O16 S7 O15 Mg2 135.74(17) . .
N4 S7 O15 Mg2 2.0(2) . .
C7 S7 O15 Mg2 -109.50(17) . .
O12 Mg2 O15 S7 -99.35(16) . .
O22 Mg2 O15 S7 25.2(15) . .
O13 Mg2 O15 S7 -3.87(16) . .
O17 Mg2 O15 S7 87.90(16) . .
O19 Mg2 O15 S7 171.89(16) . .
O14 S8 C8 F82 -51.2(3) . .
O13 S8 C8 F82 71.4(2) . .
N4 S8 C8 F82 -167.5(2) . .
O14 S8 C8 F83 69.5(3) . .
O13 S8 C8 F83 -167.9(2) . .
N4 S8 C8 F83 -46.8(3) . .
O14 S8 C8 F81 -170.3(2) . .
O13 S8 C8 F81 -47.7(3) . .
N4 S8 C8 F81 73.4(3) . .
O20 S9 O19 Mg2 -133.68(15) . .
N5 S9 O19 Mg2 -1.97(18) . .
C9 S9 O19 Mg2 112.05(16) . .
O12 Mg2 O19 S9 158.71(15) . .
O15 Mg2 O19 S9 -107.09(15) . .
O22 Mg2 O19 S9 71.37(15) . .
O13 Mg2 O19 S9 -64.4(7) . .
O17 Mg2 O19 S9 -16.68(14) . .
O20 S9 C9 F93 -173.05(18) . .
O19 S9 C9 F93 -50.13(19) . .
N5 S9 C9 F93 70.91(19) . .
O20 S9 C9 F91 65.1(2) . .
O19 S9 C9 F91 -172.0(2) . .
N5 S9 C9 F91 -50.9(2) . .
O20 S9 C9 F92 -53.3(2) . .
O19 S9 C9 F92 69.6(2) . .
N5 S9 C9 F92 -169.31(18) . .
O20 S9 N5 S10 147.83(16) . .
O19 S9 N5 S10 12.76(19) . .
C9 S9 N5 S10 -99.54(17) . .
S9 N5 S10 O18 -131.19(15) . .
S9 N5 S10 O17 5.31(19) . .
S9 N5 S10 C10 116.62(16) . .
O18 S10 O17 Mg2 94.51(14) . .
N5 S10 O17 Mg2 -38.86(16) . .
C10 S10 O17 Mg2 -149.98(12) . .
O12 Mg2 O17 S10 7.1(5) . .
O15 Mg2 O17 S10 131.04(12) . .
O22 Mg2 O17 S10 -51.45(13) . .
O13 Mg2 O17 S10 -145.57(12) . .
O19 Mg2 O17 S10 39.03(12) . .
O18 S10 C10 F103 -174.19(17) . .
O17 S10 C10 F103 61.59(18) . .
N5 S10 C10 F103 -57.80(19) . .
O18 S10 C10 F101 65.36(19) . .
O17 S10 C10 F101 -58.86(18) . .
N5 S10 C10 F101 -178.25(16) . .
O18 S10 C10 F102 -53.97(19) . .
O17 S10 C10 F102 -178.19(16) . .
N5 S10 C10 F102 62.42(19) . .
O21 S11 O22 Mg2 -7.02(18) . .
N6 S11 O22 Mg2 130.34(14) . .
C11 S11 O22 Mg2 -123.83(14) . .
O12 Mg2 O22 S11 65.86(14) . .
O15 Mg2 O22 S11 -58.8(15) . .
O13 Mg2 O22 S11 -29.89(15) . .
O17 Mg2 O22 S11 -121.59(14) . .
O19 Mg2 O22 S11 154.45(14) . .
O21 S11 C11 F112 -172.69(15) . .
O22 S11 C11 F112 -48.24(17) . .
N6 S11 C11 F112 63.02(17) . .
O21 S11 C11 F111 66.28(18) . .
O22 S11 C11 F111 -169.27(15) . .
N6 S11 C11 F111 -58.01(18) . .
O21 S11 C11 F113 -53.25(18) . .
O22 S11 C11 F113 71.21(17) . .
N6 S11 C11 F113 -177.54(16) . .
O21 S11 N6 S12 -0.1(2) . .
O22 S11 N6 S12 -136.99(14) . .
C11 S11 N6 S12 115.32(16) . .
S11 N6 S12 O23 -6.3(2) . .
S11 N6 S12 O24 -142.30(14) . .
S11 N6 S12 C12 109.68(17) . .
O23 S12 O24 Mg1 -31.79(18) . 1_546
N6 S12 O24 Mg1 104.87(14) . 1_546
C12 S12 O24 Mg1 -148.24(16) . 1_546
O23 S12 C12 F121 -55.7(2) . .
O24 S12 C12 F121 68.0(3) . .
N6 S12 C12 F121 179.8(2) . .
O23 S12 C12 F122 -175.02(18) . .
O24 S12 C12 F122 -51.3(2) . .
N6 S12 C12 F122 60.6(2) . .
O23 S12 C12 F123 65.6(3) . .
O24 S12 C12 F123 -170.7(2) . .
N6 S12 C12 F123 -58.8(3) . .
C75 N7 C71 C72 78.1(2) . .
C76 N7 C71 C72 -156.24(19) . .
C74 N7 C71 C72 -38.5(2) . .
N7 C71 C72 C73 22.4(2) . .
C71 C72 C73 C74 2.5(3) . .
C75 N7 C74 C73 -76.6(2) . .
C76 N7 C74 C73 161.70(19) . .
C71 N7 C74 C73 40.5(2) . .
C72 C73 C74 N7 -26.7(2) . .
C75 N7 C76 C77 52.5(3) . .
C74 N7 C76 C77 173.6(2) . .
C71 N7 C76 C77 -73.0(3) . .
N7 C76 C77 O78 60.6(3) . .
C76 C77 O78 C79 175.2(2) . .
C85A N8 C81 C82 -149.5(8) . .
C85 N8 C81 C82 81.8(5) . .
C84 N8 C81 C82 -38.8(5) . .
C86A N8 C81 C82 120.4(10) . .
C86 N8 C81 C82 -157.3(5) . .
C84A N8 C81 C82 -38.9(15) . .
C81A N8 C81 C82 54.1(7) . .
N8 C81 C82 C83 36.5(7) . .
C81 C82 C83 C84 -20.1(9) . .
C85A N8 C84 C83 85.1(8) . .
C85 N8 C84 C83 -93.4(5) . .
C81 N8 C84 C83 26.9(5) . .
C86A N8 C84 C83 -140.0(7) . .
C86 N8 C84 C83 141.8(4) . .
C84A N8 C84 C83 -156(26) . .
C81A N8 C84 C83 -32.3(7) . .
C82 C83 C84 N8 -3.4(9) . .
C85A N8 C86 C87 177.9(8) . .
C85 N8 C86 C87 -51.8(4) . .
C84 N8 C86 C87 74.3(4) . .
C81 N8 C86 C87 -173.9(3) . .
C86A N8 C86 C87 -32.2(5) . .
C84A N8 C86 C87 70.8(15) . .
C81A N8 C86 C87 -116.9(10) . .
C89A O88 C87 C86 -136.2(14) . .
C89 O88 C87 C86 -168.2(3) . .
C87A O88 C87 C86 106(2) . .
N8 C86 C87 O88 -56.4(4) . .
C85A N8 C81A C82A -65.6(14) . .
C85 N8 C81A C82A 165.1(14) . .
C84 N8 C81A C82A 54.3(13) . .
C81 N8 C81A C82A -44.8(12) . .
C86A N8 C81A C82A 169.1(12) . .
C86 N8 C81A C82A -115.2(13) . .
C84A N8 C81A C82A 57.5(19) . .
N8 C81A C82A C83A -66.7(12) . .
C81A C82A C83A C84A 61.3(19) . .
C85A N8 C84A C83A 105.2(18) . .
C85 N8 C84A C83A -76.1(19) . .
C84 N8 C84A C83A 43(24) . .
C81 N8 C84A C83A 46(2) . .
C86A N8 C84A C83A -121.7(16) . .
C86 N8 C84A C83A 161.6(13) . .
C81A N8 C84A C83A -14(2) . .
C82A C83A C84A N8 -26(2) . .
C85A N8 C86A C87A 54.7(12) . .
C85 N8 C86A C87A -178.9(12) . .
C84 N8 C86A C87A -78.9(9) . .
C81 N8 C86A C87A 123.0(10) . .
C86 N8 C86A C87A 28.5(8) . .
C84A N8 C86A C87A -77.9(17) . .
C81A N8 C86A C87A 176.0(9) . .
C89A O88 C87A C86A 172.7(18) . .
C89 O88 C87A C86A 139.6(8) . .
C87 O88 C87A C86A -119(2) . .
N8 C86A C87A O88 63.3(12) . .
